data_4330955
loop_
_publ_author_name
'Jian Lin'
'Justin N. Cross'
'Juan Diwu'
'Matthew J. Polinski'
'Eric M. Villa'
'Thomas E. Albrecht-Schmitt'

_publ_section_title
;
 Unusual Coordination for Plutonium(IV), Cerium(IV), and Zirconium(IV) in
 the Cationic Layered Materials [M2Te4O11]X2 (M = Pu, Ce, Zr; X = Cl, Br)
;
_journal_name_full 'Inorganic Chemistry'
_journal_page_first 11949
_journal_page_last 11954
_journal_paper_doi 10.1021/ic301846g
_journal_volume 51
_journal_year 2012
_chemical_formula_moiety '[Pu2Te4O11]Cl2'
_chemical_formula_sum 'Cl2 O11 Pu2 Te4'
_chemical_formula_weight 1241.30
_chemical_name_common 'Plutonium tellurite chloride'
_chemical_name_systematic
; 
 ? 
;
_space_group_IT_number 2
_symmetry_cell_setting triclinic
_symmetry_space_group_name_Hall '-P 1'
_symmetry_space_group_name_H-M 'P -1'
_atom_sites_solution_hydrogens none
_atom_sites_solution_primary direct
_atom_sites_solution_secondary difmap
_audit_creation_method SHELXL-97
_cell_angle_alpha 109.289(3)
_cell_angle_beta 108.169(2)
_cell_angle_gamma 98.374(3)
_cell_formula_units_Z 2
_cell_length_a 8.0505(16)
_cell_length_b 9.488(3)
_cell_length_c 10.433(2)
_cell_measurement_reflns_used 3186
_cell_measurement_temperature 100(2)
_cell_measurement_theta_max 27.590
_cell_measurement_theta_min 2.703
_cell_volume 686.7(3)
_computing_cell_refinement 'smart saint'
_computing_data_collection smart
_computing_data_reduction SAINT
_computing_molecular_graphics 'SHELXP-97 (Sheldrick, 1997)'
_computing_publication_material 'SHELXCIF-97 (Sheldrick, 2000)'
_computing_structure_refinement 'SHELXL-97 (Sheldrick, 1997)'
_computing_structure_solution 'SHELXS-97 (Sheldrick, 1990)'
_diffrn_ambient_temperature 100(2)
_diffrn_detector_area_resol_mean 0
_diffrn_measured_fraction_theta_full 0.965
_diffrn_measured_fraction_theta_max 0.965
_diffrn_measurement_device_type 'BRUKER apex II'
_diffrn_measurement_method '0.5 wide w/ exposures'
_diffrn_radiation_monochromator 'Quazar optics'
_diffrn_radiation_source 'Imus microfocused'
_diffrn_radiation_type MoK\a
_diffrn_radiation_wavelength 0.71073
_diffrn_reflns_av_R_equivalents 0.0257
_diffrn_reflns_av_sigmaI/netI 0.0295
_diffrn_reflns_limit_h_max 10
_diffrn_reflns_limit_h_min -10
_diffrn_reflns_limit_k_max 12
_diffrn_reflns_limit_k_min -12
_diffrn_reflns_limit_l_max 13
_diffrn_reflns_limit_l_min -13
_diffrn_reflns_number 7788
_diffrn_reflns_theta_full 27.59
_diffrn_reflns_theta_max 27.59
_diffrn_reflns_theta_min 2.24
_exptl_absorpt_coefficient_mu 18.278
_exptl_absorpt_correction_T_max 0.913
_exptl_absorpt_correction_T_min 0.651
_exptl_absorpt_correction_type numerical
_exptl_absorpt_process_details SHELTXPREP
_exptl_crystal_colour Green
_exptl_crystal_density_diffrn 6.004
_exptl_crystal_density_meas ?
_exptl_crystal_description Tablet
_exptl_crystal_F_000 1036
_exptl_crystal_size_max 0.050
_exptl_crystal_size_mid 0.010
_exptl_crystal_size_min 0.005
_refine_diff_density_max 11.902
_refine_diff_density_min -5.088
_refine_diff_density_rms 0.673
_refine_ls_extinction_method none
_refine_ls_goodness_of_fit_ref 2.703
_refine_ls_hydrogen_treatment none
_refine_ls_matrix_type full
_refine_ls_number_parameters 167
_refine_ls_number_reflns 3076
_refine_ls_number_restraints 24
_refine_ls_restrained_S_all 2.702
_refine_ls_R_factor_all 0.0578
_refine_ls_R_factor_gt 0.0504
_refine_ls_shift/su_max 0.001
_refine_ls_shift/su_mean 0.000
_refine_ls_structure_factor_coef Fsqd
_refine_ls_weighting_details 'calc w=1/[\s^2^(Fo^2^)+(0.0100P)^2^+0.0000P] where P=(Fo^2^+2Fc^2^)/3'
_refine_ls_weighting_scheme calc
_refine_ls_wR_factor_gt 0.1152
_refine_ls_wR_factor_ref 0.1181
_reflns_number_gt 2653
_reflns_number_total 3076
_reflns_threshold_expression >2sigma(I)
_cod_data_source_file ic301846g_si_002_1.cif
_cod_data_source_block '[Pu2Te4O11]Cl2'
_cod_depositor_comments
;
The following automatic conversions were performed:

'_exptl_crystal_density_meas' value 'N/A' was changed to '?' - the
value is perceived as not measured.

Automatic conversion script
Id: cif_fix_values 3008 2015-01-20 13:52:24Z robertas 
;
_cod_database_code 4330955

loop_
_symmetry_equiv_pos_as_xyz
'x, y, z'
'-x, -y, -z'

loop_
_atom_site_label
_atom_site_type_symbol
_atom_site_fract_x
_atom_site_fract_y
_atom_site_fract_z
_atom_site_U_iso_or_equiv
_atom_site_adp_type
_atom_site_occupancy
_atom_site_symmetry_multiplicity
_atom_site_calc_flag
_atom_site_refinement_flags
Pu1 Pu 0.62363(6) 0.38358(5) 0.38084(5) 0.00581(15) Uani 1 1 d .
Pu2 Pu 0.87827(6) 0.12130(5) 0.11995(5) 0.00534(15) Uani 1 1 d .
Te4 Te 0.99879(13) 0.22558(11) 0.50820(10) 0.0138(2) Uani 1 1 d .
Te3 Te 0.78824(14) 0.46291(11) 0.76345(10) 0.0150(2) Uani 1 1 d .
Te2 Te 1.25368(13) -0.00170(11) 0.29137(11) 0.0155(2) Uani 1 1 d .
Te1 Te 0.47707(13) 0.26384(11) -0.04599(11) 0.0161(2) Uani 1 1 d .
Cl2 Cl 1.1047(5) 0.3688(4) 0.8748(3) 0.0213(9) Uani 1 1 d .
Cl1 Cl 0.3655(5) 0.1043(4) 0.6116(3) 0.0188(8) Uani 1 1 d .
O1 O 0.3100(12) 0.0860(10) -0.0835(10) 0.014(2) Uani 1 1 d .
O7 O 0.9392(12) 0.6559(11) 0.8202(10) 0.014(2) Uani 1 1 d U
O4 O 1.4300(12) 0.1713(10) 0.3327(10) 0.014(2) Uani 1 1 d .
O11 O 0.8279(13) 0.2377(12) 0.3360(10) 0.018(2) Uani 1 1 d .
O5 O 1.0714(12) 0.1057(11) 0.3409(9) 0.013(2) Uani 1 1 d U
O10 O 1.1722(12) 0.4045(10) 0.5630(10) 0.013(2) Uani 1 1 d .
O8 O 0.8271(13) 0.3536(11) 0.5885(10) 0.017(2) Uani 1 1 d U
O6 O 1.1057(13) -0.0090(11) 0.1073(10) 0.016(2) Uani 1 1 d .
O9 O 0.5960(13) 0.4887(11) 0.6168(11) 0.019(2) Uani 1 1 d .
O2 O 0.6733(16) 0.1735(15) -0.0516(14) 0.045(3) Uani 1 1 d U
O3 O 0.5279(19) 0.3509(16) 0.1514(15) 0.058(4) Uiso 1 1 d .

loop_
_atom_site_aniso_label
_atom_site_aniso_U_11
_atom_site_aniso_U_22
_atom_site_aniso_U_33
_atom_site_aniso_U_23
_atom_site_aniso_U_13
_atom_site_aniso_U_12
Pu1 0.0023(3) 0.0070(3) 0.0042(2) 0.00125(19) -0.00198(19) -0.00037(19)
Pu2 0.0025(3) 0.0055(3) 0.0037(2) 0.00024(19) -0.00207(19) -0.00012(19)
Te4 0.0145(5) 0.0089(5) 0.0147(5) 0.0040(4) 0.0043(4) -0.0015(4)
Te3 0.0139(5) 0.0134(5) 0.0117(5) 0.0056(4) -0.0007(4) -0.0023(4)
Te2 0.0093(5) 0.0150(5) 0.0168(5) 0.0099(4) -0.0027(4) -0.0031(4)
Te1 0.0118(5) 0.0119(5) 0.0190(5) 0.0081(4) -0.0003(4) -0.0030(4)
Cl2 0.027(2) 0.030(2) 0.0113(17) 0.0114(16) 0.0051(16) 0.0183(18)
Cl1 0.0181(19) 0.031(2) 0.0113(17) 0.0124(15) 0.0039(15) 0.0127(17)
O1 0.013(5) 0.010(5) 0.018(5) 0.006(4) 0.005(4) 0.001(4)
O7 0.015(4) 0.012(4) 0.015(4) 0.004(3) 0.006(3) 0.003(3)
O4 0.008(5) 0.011(5) 0.018(5) 0.002(4) 0.004(4) -0.002(4)
O11 0.019(6) 0.026(6) 0.017(5) 0.009(4) 0.012(4) 0.013(5)
O5 0.011(4) 0.016(4) 0.011(4) 0.000(3) 0.007(3) 0.008(3)
O10 0.012(5) 0.009(5) 0.016(5) 0.001(4) 0.006(4) 0.002(4)
O8 0.018(5) 0.023(5) 0.006(4) 0.000(4) 0.004(4) 0.008(4)
O6 0.016(5) 0.023(6) 0.011(5) 0.006(4) 0.006(4) 0.009(5)
O9 0.013(5) 0.021(6) 0.024(6) 0.008(5) 0.007(5) 0.011(5)
O2 0.030(6) 0.046(6) 0.059(7) 0.040(5) -0.004(5) 0.008(5)

loop_
_atom_type_symbol
_atom_type_description
_atom_type_scat_dispersion_real
_atom_type_scat_dispersion_imag
_atom_type_scat_source
Cl Cl 0.1484 0.1585 'International Tables Vol C Tables 4.2.6.8 and 6.1.1.4'
O O 0.0106 0.0060 'International Tables Vol C Tables 4.2.6.8 and 6.1.1.4'
Pu Pu -9.4100 4.3056 'International Tables Vol C Tables 4.2.6.8 and 6.1.1.4'
Te Te -0.5308 1.6751 'International Tables Vol C Tables 4.2.6.8 and 6.1.1.4'

loop_
_geom_angle_atom_site_label_1
_geom_angle_atom_site_label_2
_geom_angle_atom_site_label_3
_geom_angle
_geom_angle_site_symmetry_1
_geom_angle_site_symmetry_3
O4 Pu1 O3 92.4(5) 1_455 .
O4 Pu1 O10 177.4(3) 1_455 2_766
O3 Pu1 O10 89.7(5) . 2_766
O4 Pu1 O9 89.9(4) 1_455 2_666
O3 Pu1 O9 82.7(4) . 2_666
O10 Pu1 O9 91.9(3) 2_766 2_666
O4 Pu1 O11 88.7(3) 1_455 .
O3 Pu1 O11 88.1(4) . .
O10 Pu1 O11 89.9(3) 2_766 .
O9 Pu1 O11 170.6(3) 2_666 .
O4 Pu1 O8 89.4(4) 1_455 .
O3 Pu1 O8 151.3(4) . .
O10 Pu1 O8 88.0(3) 2_766 .
O9 Pu1 O8 126.0(3) 2_666 .
O11 Pu1 O8 63.3(3) . .
O4 Pu1 O9 87.5(3) 1_455 .
O3 Pu1 O9 147.9(4) . .
O10 Pu1 O9 91.5(3) 2_766 .
O9 Pu1 O9 65.2(4) 2_666 .
O11 Pu1 O9 124.0(3) . .
O8 Pu1 O9 60.8(3) . .
O4 Pu1 Te3 90.7(2) 1_455 .
O3 Pu1 Te3 176.4(4) . .
O10 Pu1 Te3 87.2(2) 2_766 .
O9 Pu1 Te3 95.5(2) 2_666 .
O11 Pu1 Te3 93.8(2) . .
O8 Pu1 Te3 30.5(2) . .
O9 Pu1 Te3 30.5(2) . .
O4 Pu1 Te4 90.4(2) 1_455 .
O3 Pu1 Te4 116.7(4) . .
O10 Pu1 Te4 87.3(2) 2_766 .
O9 Pu1 Te4 160.6(2) 2_666 .
O11 Pu1 Te4 28.8(2) . .
O8 Pu1 Te4 34.6(2) . .
O9 Pu1 Te4 95.4(2) . .
Te3 Pu1 Te4 65.04(2) . .
O4 Pu1 Pu1 88.4(2) 1_455 2_666
O3 Pu1 Pu1 116.4(4) . 2_666
O10 Pu1 Pu1 92.0(2) 2_766 2_666
O9 Pu1 Pu1 33.7(2) 2_666 2_666
O11 Pu1 Pu1 155.5(2) . 2_666
O8 Pu1 Pu1 92.3(2) . 2_666
O9 Pu1 Pu1 31.5(2) . 2_666
Te3 Pu1 Pu1 61.89(2) . 2_666
Te4 Pu1 Pu1 126.89(3) . 2_666
O1 Pu2 O7 173.1(3) 2_655 2_766
O1 Pu2 O2 93.5(4) 2_655 .
O7 Pu2 O2 87.7(4) 2_766 .
O1 Pu2 O6 92.0(3) 2_655 2_755
O7 Pu2 O6 94.8(3) 2_766 2_755
O2 Pu2 O6 69.4(4) . 2_755
O1 Pu2 O11 86.2(3) 2_655 .
O7 Pu2 O11 86.9(3) 2_766 .
O2 Pu2 O11 104.2(4) . .
O6 Pu2 O11 173.2(3) 2_755 .
O1 Pu2 O6 91.4(3) 2_655 .
O7 Pu2 O6 92.8(3) 2_766 .
O2 Pu2 O6 131.8(4) . .
O6 Pu2 O6 62.6(4) 2_755 .
O11 Pu2 O6 124.0(3) . .
O1 Pu2 O5 87.5(3) 2_655 .
O7 Pu2 O5 89.7(3) 2_766 .
O2 Pu2 O5 166.6(4) . .
O6 Pu2 O5 124.0(3) 2_755 .
O11 Pu2 O5 62.5(3) . .
O6 Pu2 O5 61.4(3) . .
O1 Pu2 Te2 91.0(3) 2_655 .
O7 Pu2 Te2 90.0(3) 2_766 .
O2 Pu2 Te2 160.6(4) . .
O6 Pu2 Te2 91.6(2) 2_755 .
O11 Pu2 Te2 94.9(2) . .
O6 Pu2 Te2 29.1(2) . .
O5 Pu2 Te2 32.42(19) . .
O1 Pu2 Te4 87.6(2) 2_655 .
O7 Pu2 Te4 86.6(2) 2_766 .
O2 Pu2 Te4 133.7(3) . .
O6 Pu2 Te4 156.9(2) 2_755 .
O11 Pu2 Te4 29.7(2) . .
O6 Pu2 Te4 94.4(2) . .
O5 Pu2 Te4 32.93(19) . .
Te2 Pu2 Te4 65.28(2) . .
O1 Pu2 Pu2 92.0(2) 2_655 2_755
O7 Pu2 Pu2 94.5(2) 2_766 2_755
O2 Pu2 Pu2 101.0(3) . 2_755
O6 Pu2 Pu2 31.7(2) 2_755 2_755
O11 Pu2 Pu2 154.8(2) . 2_755
O6 Pu2 Pu2 30.9(2) . 2_755
O5 Pu2 Pu2 92.29(19) . 2_755
Te2 Pu2 Pu2 59.95(2) . 2_755
Te4 Pu2 Pu2 125.21(3) . 2_755
O10 Te4 O11 96.9(4) . .
O10 Te4 O5 92.7(4) . .
O11 Te4 O5 76.4(4) . .
O10 Te4 O8 91.6(4) . .
O11 Te4 O8 75.1(4) . .
O5 Te4 O8 151.5(4) . .
O10 Te4 Pu2 94.5(3) . .
O11 Te4 Pu2 36.8(3) . .
O5 Te4 Pu2 39.7(3) . .
O8 Te4 Pu2 111.8(2) . .
O10 Te4 Pu1 93.5(3) . .
O11 Te4 Pu1 35.7(3) . .
O5 Te4 Pu1 112.2(3) . .
O8 Te4 Pu1 39.4(2) . .
Pu2 Te4 Pu1 72.41(2) . .
O7 Te3 O9 93.7(4) . .
O7 Te3 O8 99.1(4) . .
O9 Te3 O8 79.0(4) . .
O7 Te3 Cl2 87.9(3) . .
O9 Te3 Cl2 156.1(3) . .
O8 Te3 Cl2 77.1(3) . .
O7 Te3 Pu1 94.8(3) . .
O9 Te3 Pu1 39.9(3) . .
O8 Te3 Pu1 39.4(3) . .
Cl2 Te3 Pu1 116.11(7) . .
O4 Te2 O6 94.5(4) . .
O4 Te2 O5 97.9(4) . .
O6 Te2 O5 77.5(4) . .
O4 Te2 Pu2 95.8(3) . .
O6 Te2 Pu2 37.5(3) . .
O5 Te2 Pu2 40.1(3) . .
O3 Te1 O1 95.4(5) . .
O3 Te1 O2 102.0(6) . .
O1 Te1 O2 96.7(5) . .
Te1 O1 Pu2 177.9(6) . 2_655
Te3 O7 Pu2 177.5(5) . 2_766
Te2 O4 Pu1 176.1(5) . 1_655
Te4 O11 Pu2 113.6(4) . .
Te4 O11 Pu1 115.5(4) . .
Pu2 O11 Pu1 130.7(4) . .
Te2 O5 Te4 144.8(5) . .
Te2 O5 Pu2 107.5(4) . .
Te4 O5 Pu2 107.3(4) . .
Te4 O10 Pu1 177.7(5) . 2_766
Te3 O8 Te4 143.7(5) . .
Te3 O8 Pu1 110.2(4) . .
Te4 O8 Pu1 106.0(4) . .
Te2 O6 Pu2 129.1(5) . 2_755
Te2 O6 Pu2 113.4(4) . .
Pu2 O6 Pu2 117.4(4) 2_755 .
Te3 O9 Pu1 135.2(5) . 2_666
Te3 O9 Pu1 109.6(4) . .
Pu1 O9 Pu1 114.8(4) 2_666 .
Te1 O2 Pu2 131.8(7) . .
Te1 O3 Pu1 159.9(8) . .

loop_
_geom_bond_atom_site_label_1
_geom_bond_atom_site_label_2
_geom_bond_distance
_geom_bond_site_symmetry_2
Pu1 O4 2.160(9) 1_455
Pu1 O3 2.170(14) .
Pu1 O10 2.179(9) 2_766
Pu1 O9 2.286(9) 2_666
Pu1 O11 2.357(9) .
Pu1 O8 2.406(10) .
Pu1 O9 2.427(9) .
Pu1 Te3 3.5612(13) .
Pu1 Te4 3.6423(12) .
Pu1 Pu1 3.9703(10) 2_666
Pu2 O1 2.142(9) 2_655
Pu2 O7 2.161(9) 2_766
Pu2 O2 2.270(11) .
Pu2 O6 2.310(9) 2_755
Pu2 O11 2.350(9) .
Pu2 O6 2.366(9) .
Pu2 O5 2.410(9) .
Pu2 Te2 3.5679(12) .
Pu2 Te4 3.5986(13) .
Pu2 Pu2 3.9963(10) 2_755
Te4 O10 1.824(9) .
Te4 O11 1.943(10) .
Te4 O5 2.049(8) .
Te4 O8 2.151(9) .
Te3 O7 1.835(10) .
Te3 O9 1.918(10) .
Te3 O8 1.924(9) .
Te3 Cl2 2.853(4) .
Te2 O4 1.835(9) .
Te2 O6 1.890(9) .
Te2 O5 2.005(8) .
Te1 O3 1.828(14) .
Te1 O1 1.840(9) .
Te1 O2 1.911(12) .
O1 Pu2 2.142(9) 2_655
O7 Pu2 2.161(9) 2_766
O4 Pu1 2.160(9) 1_655
O10 Pu1 2.179(9) 2_766
O6 Pu2 2.310(9) 2_755
O9 Pu1 2.286(9) 2_666

loop_
_geom_torsion_atom_site_label_1
_geom_torsion_atom_site_label_2
_geom_torsion_atom_site_label_3
_geom_torsion_atom_site_label_4
_geom_torsion
_geom_torsion_site_symmetry_1
_geom_torsion_site_symmetry_4
O1 Pu2 Te4 O10 178.0(4) 2_655 .
O7 Pu2 Te4 O10 -5.9(4) 2_766 .
O2 Pu2 Te4 O10 -89.5(5) . .
O6 Pu2 Te4 O10 88.5(7) 2_755 .
O11 Pu2 Te4 O10 -95.4(6) . .
O6 Pu2 Te4 O10 86.7(4) . .
O5 Pu2 Te4 O10 88.8(5) . .
Te2 Pu2 Te4 O10 85.7(3) . .
Pu2 Pu2 Te4 O10 87.2(3) 2_755 .
O1 Pu2 Te4 O11 -86.6(6) 2_655 .
O7 Pu2 Te4 O11 89.6(6) 2_766 .
O2 Pu2 Te4 O11 6.0(7) . .
O6 Pu2 Te4 O11 -176.1(8) 2_755 .
O6 Pu2 Te4 O11 -177.8(6) . .
O5 Pu2 Te4 O11 -175.7(6) . .
Te2 Pu2 Te4 O11 -178.8(5) . .
Pu2 Pu2 Te4 O11 -177.3(5) 2_755 .
O1 Pu2 Te4 O5 89.2(5) 2_655 .
O7 Pu2 Te4 O5 -94.7(5) 2_766 .
O2 Pu2 Te4 O5 -178.3(6) . .
O6 Pu2 Te4 O5 -0.4(7) 2_755 .
O11 Pu2 Te4 O5 175.7(6) . .
O6 Pu2 Te4 O5 -2.1(5) . .
Te2 Pu2 Te4 O5 -3.1(4) . .
Pu2 Pu2 Te4 O5 -1.6(4) 2_755 .
O1 Pu2 Te4 O8 -88.4(4) 2_655 .
O7 Pu2 Te4 O8 87.7(4) 2_766 .
O2 Pu2 Te4 O8 4.1(6) . .
O6 Pu2 Te4 O8 -178.0(7) 2_755 .
O11 Pu2 Te4 O8 -1.9(6) . .
O6 Pu2 Te4 O8 -179.7(4) . .
O5 Pu2 Te4 O8 -177.6(5) . .
Te2 Pu2 Te4 O8 179.3(3) . .
Pu2 Pu2 Te4 O8 -179.2(3) 2_755 .
O1 Pu2 Te4 Pu1 -89.7(2) 2_655 .
O7 Pu2 Te4 Pu1 86.4(2) 2_766 .
O2 Pu2 Te4 Pu1 2.8(4) . .
O6 Pu2 Te4 Pu1 -179.2(6) 2_755 .
O11 Pu2 Te4 Pu1 -3.2(5) . .
O6 Pu2 Te4 Pu1 179.0(2) . .
O5 Pu2 Te4 Pu1 -178.9(4) . .
Te2 Pu2 Te4 Pu1 178.04(3) . .
Pu2 Pu2 Te4 Pu1 179.51(3) 2_755 .
O4 Pu1 Te4 O10 -176.7(4) 1_455 .
O3 Pu1 Te4 O10 90.4(5) . .
O10 Pu1 Te4 O10 2.1(5) 2_766 .
O9 Pu1 Te4 O10 -86.0(8) 2_666 .
O11 Pu1 Te4 O10 96.8(6) . .
O8 Pu1 Te4 O10 -88.3(5) . .
O9 Pu1 Te4 O10 -89.1(4) . .
Te3 Pu1 Te4 O10 -86.1(3) . .
Pu1 Pu1 Te4 O10 -88.4(3) 2_666 .
O4 Pu1 Te4 O11 86.5(6) 1_455 .
O3 Pu1 Te4 O11 -6.4(7) . .
O10 Pu1 Te4 O11 -94.7(6) 2_766 .
O9 Pu1 Te4 O11 177.2(9) 2_666 .
O8 Pu1 Te4 O11 174.9(6) . .
O9 Pu1 Te4 O11 174.1(6) . .
Te3 Pu1 Te4 O11 177.1(5) . .
Pu1 Pu1 Te4 O11 174.8(5) 2_666 .
O4 Pu1 Te4 O5 89.0(4) 1_455 .
O3 Pu1 Te4 O5 -3.9(5) . .
O10 Pu1 Te4 O5 -92.2(4) 2_766 .
O9 Pu1 Te4 O5 179.7(8) 2_666 .
O11 Pu1 Te4 O5 2.4(6) . .
O8 Pu1 Te4 O5 177.4(5) . .
O9 Pu1 Te4 O5 176.5(4) . .
Te3 Pu1 Te4 O5 179.6(3) . .
Pu1 Pu1 Te4 O5 177.3(3) 2_666 .
O4 Pu1 Te4 O8 -88.4(5) 1_455 .
O3 Pu1 Te4 O8 178.7(6) . .
O10 Pu1 Te4 O8 90.4(5) 2_766 .
O9 Pu1 Te4 O8 2.3(9) 2_666 .
O11 Pu1 Te4 O8 -174.9(6) . .
O9 Pu1 Te4 O8 -0.9(5) . .
Te3 Pu1 Te4 O8 2.2(4) . .
Pu1 Pu1 Te4 O8 -0.1(4) 2_666 .
O4 Pu1 Te4 Pu2 89.7(2) 1_455 .
O3 Pu1 Te4 Pu2 -3.2(4) . .
O10 Pu1 Te4 Pu2 -91.5(2) 2_766 .
O9 Pu1 Te4 Pu2 -179.6(8) 2_666 .
O11 Pu1 Te4 Pu2 3.2(5) . .
O8 Pu1 Te4 Pu2 178.1(4) . .
O9 Pu1 Te4 Pu2 177.3(2) . .
Te3 Pu1 Te4 Pu2 -179.64(3) . .
Pu1 Pu1 Te4 Pu2 178.04(3) 2_666 .
O4 Pu1 Te3 O7 -173.8(4) 1_455 .
O3 Pu1 Te3 O7 -23(6) . .
O10 Pu1 Te3 O7 7.8(4) 2_766 .
O9 Pu1 Te3 O7 -83.9(4) 2_666 .
O11 Pu1 Te3 O7 97.4(4) . .
O8 Pu1 Te3 O7 98.5(5) . .
O9 Pu1 Te3 O7 -90.0(6) . .
Te4 Pu1 Te3 O7 96.1(3) . .
Pu1 Pu1 Te3 O7 -86.0(3) 2_666 .
O4 Pu1 Te3 O9 -83.9(5) 1_455 .
O3 Pu1 Te3 O9 67(6) . .
O10 Pu1 Te3 O9 97.7(5) 2_766 .
O9 Pu1 Te3 O9 6.1(7) 2_666 .
O11 Pu1 Te3 O9 -172.6(6) . .
O8 Pu1 Te3 O9 -171.5(7) . .
Te4 Pu1 Te3 O9 -174.0(5) . .
Pu1 Pu1 Te3 O9 3.9(5) 2_666 .
O4 Pu1 Te3 O8 87.6(5) 1_455 .
O3 Pu1 Te3 O8 -122(6) . .
O10 Pu1 Te3 O8 -90.8(5) 2_766 .
O9 Pu1 Te3 O8 177.5(6) 2_666 .
O11 Pu1 Te3 O8 -1.1(6) . .
O9 Pu1 Te3 O8 171.5(7) . .
Te4 Pu1 Te3 O8 -2.5(5) . .
Pu1 Pu1 Te3 O8 175.4(5) 2_666 .
O4 Pu1 Te3 Cl2 96.1(3) 1_455 .
O3 Pu1 Te3 Cl2 -113(6) . .
O10 Pu1 Te3 Cl2 -82.3(2) 2_766 .
O9 Pu1 Te3 Cl2 -174.0(3) 2_666 .
O11 Pu1 Te3 Cl2 7.4(3) . .
O8 Pu1 Te3 Cl2 8.5(5) . .
O9 Pu1 Te3 Cl2 180.0(5) . .
Te4 Pu1 Te3 Cl2 6.00(9) . .
Pu1 Pu1 Te3 Cl2 -176.10(10) 2_666 .
O1 Pu2 Te2 O4 -179.1(4) 2_655 .
O7 Pu2 Te2 O4 -5.9(4) 2_766 .
O2 Pu2 Te2 O4 77.3(10) . .
O6 Pu2 Te2 O4 88.9(4) 2_755 .
O11 Pu2 Te2 O4 -92.8(4) . .
O6 Pu2 Te2 O4 89.8(6) . .
O5 Pu2 Te2 O4 -95.3(5) . .
Te4 Pu2 Te2 O4 -92.2(3) . .
Pu2 Pu2 Te2 O4 89.2(3) 2_755 .
O1 Pu2 Te2 O6 91.1(6) 2_655 .
O7 Pu2 Te2 O6 -95.8(6) 2_766 .
O2 Pu2 Te2 O6 -12.5(11) . .
O6 Pu2 Te2 O6 -0.9(8) 2_755 .
O11 Pu2 Te2 O6 177.4(6) . .
O5 Pu2 Te2 O6 174.8(6) . .
Te4 Pu2 Te2 O6 178.0(5) . .
Pu2 Pu2 Te2 O6 -0.6(5) 2_755 .
O1 Pu2 Te2 O5 -83.7(5) 2_655 .
O7 Pu2 Te2 O5 89.4(5) 2_766 .
O2 Pu2 Te2 O5 172.6(10) . .
O6 Pu2 Te2 O5 -175.8(5) 2_755 .
O11 Pu2 Te2 O5 2.5(5) . .
O6 Pu2 Te2 O5 -174.8(6) . .
Te4 Pu2 Te2 O5 3.1(4) . .
Pu2 Pu2 Te2 O5 -175.5(4) 2_755 .
O3 Te1 O1 Pu2 -41(14) . 2_655
O2 Te1 O1 Pu2 61(14) . 2_655
O9 Te3 O7 Pu2 -91(13) . 2_766
O8 Te3 O7 Pu2 -11(13) . 2_766
Cl2 Te3 O7 Pu2 66(13) . 2_766
Pu1 Te3 O7 Pu2 -51(13) . 2_766
O6 Te2 O4 Pu1 61(8) . 1_655
O5 Te2 O4 Pu1 -17(8) . 1_655
Pu2 Te2 O4 Pu1 24(8) . 1_655
O10 Te4 O11 Pu2 88.3(5) . .
O5 Te4 O11 Pu2 -2.8(4) . .
O8 Te4 O11 Pu2 178.2(6) . .
Pu1 Te4 O11 Pu2 174.8(8) . .
O10 Te4 O11 Pu1 -86.5(5) . .
O5 Te4 O11 Pu1 -177.7(6) . .
O8 Te4 O11 Pu1 3.3(4) . .
Pu2 Te4 O11 Pu1 -174.8(8) . .
O1 Pu2 O11 Te4 91.8(5) 2_655 .
O7 Pu2 O11 Te4 -88.7(5) 2_766 .
O2 Pu2 O11 Te4 -175.5(5) . .
O6 Pu2 O11 Te4 167(3) 2_755 .
O6 Pu2 O11 Te4 2.6(7) . .
O5 Pu2 O11 Te4 2.6(4) . .
Te2 Pu2 O11 Te4 1.1(5) . .
Pu2 Pu2 O11 Te4 5.1(10) 2_755 .
O1 Pu2 O11 Pu1 -94.3(6) 2_655 .
O7 Pu2 O11 Pu1 85.2(6) 2_766 .
O2 Pu2 O11 Pu1 -1.7(7) . .
O6 Pu2 O11 Pu1 -19(3) 2_755 .
O6 Pu2 O11 Pu1 176.5(5) . .
O5 Pu2 O11 Pu1 176.5(7) . .
Te2 Pu2 O11 Pu1 175.0(5) . .
Te4 Pu2 O11 Pu1 173.9(10) . .
Pu2 Pu2 O11 Pu1 178.98(5) 2_755 .
O4 Pu1 O11 Te4 -93.3(5) 1_455 .
O3 Pu1 O11 Te4 174.3(6) . .
O10 Pu1 O11 Te4 84.6(5) 2_766 .
O9 Pu1 O11 Te4 -174.3(18) 2_666 .
O8 Pu1 O11 Te4 -3.2(4) . .
O9 Pu1 O11 Te4 -7.1(7) . .
Te3 Pu1 O11 Te4 -2.6(5) . .
Pu1 Pu1 O11 Te4 -10.0(10) 2_666 .
O4 Pu1 O11 Pu2 93.0(6) 1_455 .
O3 Pu1 O11 Pu2 0.5(7) . .
O10 Pu1 O11 Pu2 -89.2(6) 2_766 .
O9 Pu1 O11 Pu2 12(2) 2_666 .
O8 Pu1 O11 Pu2 -177.0(7) . .
O9 Pu1 O11 Pu2 179.1(5) . .
Te3 Pu1 O11 Pu2 -176.4(5) . .
Te4 Pu1 O11 Pu2 -173.8(10) . .
Pu1 Pu1 O11 Pu2 176.20(6) 2_666 .
O4 Te2 O5 Te4 -81.6(9) . .
O6 Te2 O5 Te4 -174.5(10) . .
Pu2 Te2 O5 Te4 -171.3(12) . .
O4 Te2 O5 Pu2 89.7(4) . .
O6 Te2 O5 Pu2 -3.2(4) . .
O10 Te4 O5 Te2 77.5(9) . .
O11 Te4 O5 Te2 173.9(10) . .
O8 Te4 O5 Te2 176.0(6) . .
Pu2 Te4 O5 Te2 171.3(12) . .
Pu1 Te4 O5 Te2 172.5(7) . .
O10 Te4 O5 Pu2 -93.8(4) . .
O11 Te4 O5 Pu2 2.6(4) . .
O8 Te4 O5 Pu2 4.7(10) . .
Pu1 Te4 O5 Pu2 1.2(4) . .
O1 Pu2 O5 Te2 95.8(4) 2_655 .
O7 Pu2 O5 Te2 -90.5(4) 2_766 .
O2 Pu2 O5 Te2 -169.4(14) . .
O6 Pu2 O5 Te2 5.1(6) 2_755 .
O11 Pu2 O5 Te2 -177.1(6) . .
O6 Pu2 O5 Te2 2.9(4) . .
Te4 Pu2 O5 Te2 -174.8(7) . .
Pu2 Pu2 O5 Te2 3.9(4) 2_755 .
O1 Pu2 O5 Te4 -89.4(4) 2_655 .
O7 Pu2 O5 Te4 84.2(4) 2_766 .
O2 Pu2 O5 Te4 5.3(18) . .
O6 Pu2 O5 Te4 179.8(4) 2_755 .
O11 Pu2 O5 Te4 -2.4(4) . .
O6 Pu2 O5 Te4 177.6(6) . .
Te2 Pu2 O5 Te4 174.8(7) . .
Pu2 Pu2 O5 Te4 178.7(3) 2_755 .
O11 Te4 O10 Pu1 -34(13) . 2_766
O5 Te4 O10 Pu1 43(13) . 2_766
O8 Te4 O10 Pu1 -109(13) . 2_766
Pu2 Te4 O10 Pu1 3(13) . 2_766
Pu1 Te4 O10 Pu1 -69(13) . 2_766
O7 Te3 O8 Te4 87.1(9) . .
O9 Te3 O8 Te4 179.1(10) . .
Cl2 Te3 O8 Te4 1.4(8) . .
Pu1 Te3 O8 Te4 173.6(12) . .
O7 Te3 O8 Pu1 -86.4(5) . .
O9 Te3 O8 Pu1 5.6(4) . .
Cl2 Te3 O8 Pu1 -172.2(4) . .
O10 Te4 O8 Te3 -80.1(9) . .
O11 Te4 O8 Te3 -176.8(10) . .
O5 Te4 O8 Te3 -178.8(6) . .
Pu2 Te4 O8 Te3 -175.6(8) . .
Pu1 Te4 O8 Te3 -173.7(12) . .
O10 Te4 O8 Pu1 93.6(4) . .
O11 Te4 O8 Pu1 -3.1(4) . .
O5 Te4 O8 Pu1 -5.1(11) . .
Pu2 Te4 O8 Pu1 -1.9(4) . .
O4 Pu1 O8 Te3 -92.4(5) 1_455 .
O3 Pu1 O8 Te3 173.6(8) . .
O10 Pu1 O8 Te3 87.9(5) 2_766 .
O9 Pu1 O8 Te3 -3.0(7) 2_666 .
O11 Pu1 O8 Te3 178.8(6) . .
O9 Pu1 O8 Te3 -4.9(4) . .
Te4 Pu1 O8 Te3 176.0(8) . .
Pu1 Pu1 O8 Te3 -4.0(4) 2_666 .
O4 Pu1 O8 Te4 91.5(4) 1_455 .
O3 Pu1 O8 Te4 -2.4(11) . .
O10 Pu1 O8 Te4 -88.1(4) 2_766 .
O9 Pu1 O8 Te4 -179.1(4) 2_666 .
O11 Pu1 O8 Te4 2.7(3) . .
O9 Pu1 O8 Te4 179.0(6) . .
Te3 Pu1 O8 Te4 -176.0(8) . .
Pu1 Pu1 O8 Te4 179.9(3) 2_666 .
O4 Te2 O6 Pu2 85.1(6) . 2_755
O5 Te2 O6 Pu2 -177.8(7) . 2_755
Pu2 Te2 O6 Pu2 178.8(10) . 2_755
O4 Te2 O6 Pu2 -93.7(5) . .
O5 Te2 O6 Pu2 3.4(4) . .
O1 Pu2 O6 Te2 -89.5(5) 2_655 .
O7 Pu2 O6 Te2 85.0(5) 2_766 .
O2 Pu2 O6 Te2 174.5(5) . .
O6 Pu2 O6 Te2 178.9(8) 2_755 .
O11 Pu2 O6 Te2 -3.1(7) . .
O5 Pu2 O6 Te2 -3.1(4) . .
Te4 Pu2 O6 Te2 -1.8(5) . .
Pu2 Pu2 O6 Te2 178.9(8) 2_755 .
O1 Pu2 O6 Pu2 91.5(5) 2_655 2_755
O7 Pu2 O6 Pu2 -93.9(5) 2_766 2_755
O2 Pu2 O6 Pu2 -4.5(8) . 2_755
O6 Pu2 O6 Pu2 -0.001(1) 2_755 2_755
O11 Pu2 O6 Pu2 177.9(4) . 2_755
O5 Pu2 O6 Pu2 177.9(6) . 2_755
Te2 Pu2 O6 Pu2 -178.9(8) . 2_755
Te4 Pu2 O6 Pu2 179.2(4) . 2_755
O7 Te3 O9 Pu1 -78.3(7) . 2_666
O8 Te3 O9 Pu1 -176.9(8) . 2_666
Cl2 Te3 O9 Pu1 -171.5(2) . 2_666
Pu1 Te3 O9 Pu1 -171.4(10) . 2_666
O7 Te3 O9 Pu1 93.1(5) . .
O8 Te3 O9 Pu1 -5.5(4) . .
Cl2 Te3 O9 Pu1 -0.1(11) . .
O4 Pu1 O9 Te3 95.7(5) 1_455 .
O3 Pu1 O9 Te3 -173.8(7) . .
O10 Pu1 O9 Te3 -81.9(5) 2_766 .
O9 Pu1 O9 Te3 -173.4(8) 2_666 .
O11 Pu1 O9 Te3 8.9(7) . .
O8 Pu1 O9 Te3 4.9(4) . .
Te4 Pu1 O9 Te3 5.5(4) . .
Pu1 Pu1 O9 Te3 -173.4(8) 2_666 .
O4 Pu1 O9 Pu1 -91.0(5) 1_455 2_666
O3 Pu1 O9 Pu1 -0.4(10) . 2_666
O10 Pu1 O9 Pu1 91.4(5) 2_766 2_666
O9 Pu1 O9 Pu1 0.0 2_666 2_666
O11 Pu1 O9 Pu1 -177.7(4) . 2_666
O8 Pu1 O9 Pu1 178.3(6) . 2_666
Te3 Pu1 O9 Pu1 173.4(8) . 2_666
Te4 Pu1 O9 Pu1 178.8(4) . 2_666
O3 Te1 O2 Pu2 15.1(10) . .
O1 Te1 O2 Pu2 -81.9(8) . .
O1 Pu2 O2 Te1 79.1(8) 2_655 .
O7 Pu2 O2 Te1 -94.0(8) 2_766 .
O6 Pu2 O2 Te1 170.0(9) 2_755 .
O11 Pu2 O2 Te1 -7.9(9) . .
O6 Pu2 O2 Te1 174.2(6) . .
O5 Pu2 O2 Te1 -15(2) . .
Te2 Pu2 O2 Te1 -177.66(14) . .
Te4 Pu2 O2 Te1 -10.9(11) . .
Pu2 Pu2 O2 Te1 171.9(7) 2_755 .
O1 Te1 O3 Pu1 65(2) . .
O2 Te1 O3 Pu1 -33(2) . .
O4 Pu1 O3 Te1 -63(2) 1_455 .
O10 Pu1 O3 Te1 115(2) 2_766 .
O9 Pu1 O3 Te1 -153(2) 2_666 .
O11 Pu1 O3 Te1 25(2) . .
O8 Pu1 O3 Te1 30(3) . .
O9 Pu1 O3 Te1 -152.4(19) . .
Te3 Pu1 O3 Te1 146(4) . .
Te4 Pu1 O3 Te1 28(3) . .
Pu1 Pu1 O3 Te1 -153(2) 2_666 .
